data_4080752
loop_
_publ_author_name
'Nifant&#x2019;ev, Ilya E.'
'Ivchenko, Pavel V.'
'Bagrov, Vladimir V.'
'Nagy, Sandor M.'
'Mihan, Shahram'
'Winslow, Linda N.'
'Churakov, Andrei V.'

_publ_section_title
;
 Reaction of 2,8-Bis(o-hydroxyaryl)quinolines with Group 4 Metal Alkyls
 Resulting in Three Distinct Coordination Modes of the Tridentate Ligand.
 X-ray Structure of Complexes and Performance as Precursors in Ethylene
 Polymerization Catalysis
;
_journal_issue 9
_journal_name_full Organometallics
_journal_page_first 2685
_journal_paper_doi 10.1021/om4001555
_journal_volume 32
_journal_year 2013
_chemical_formula_moiety 'C58 H67 N O2 Zr'
_chemical_formula_sum 'C58 H67 N O2 Zr'
_chemical_formula_weight 901.35
_chemical_name_systematic
; 
 ? 
;
_space_group_IT_number 2
_symmetry_cell_setting triclinic
_symmetry_space_group_name_Hall '-P 1'
_symmetry_space_group_name_H-M 'P -1'
_atom_sites_solution_hydrogens mixed
_atom_sites_solution_primary direct
_atom_sites_solution_secondary difmap
_audit_creation_method SHELXL-97
_cell_angle_alpha 98.342(1)
_cell_angle_beta 92.895(1)
_cell_angle_gamma 93.204(1)
_cell_formula_units_Z 2
_cell_length_a 11.4886(7)
_cell_length_b 13.1892(7)
_cell_length_c 16.2447(9)
_cell_measurement_reflns_used 4820
_cell_measurement_temperature 150(2)
_cell_measurement_theta_max 25.844
_cell_measurement_theta_min 2.245
_cell_volume 2427.4(2)
_computing_cell_refinement 'SAINT (Bruker, 2008)'
_computing_data_collection '<i>APEX2</i> (Bruker, 2008)'
_computing_data_reduction 'SAINT (Bruker, 2008)'
_computing_molecular_graphics 'SHELXTL (Sheldrick, 2008)'
_computing_publication_material 'SHELXTL (Sheldrick, 2008)'
_computing_structure_refinement 'SHELXTL (Sheldrick, 2008)'
_computing_structure_solution 'SHELXTL (Sheldrick, 2008)'
_diffrn_ambient_temperature 150(2)
_diffrn_measured_fraction_theta_full 0.977
_diffrn_measured_fraction_theta_max 0.977
_diffrn_measurement_device_type 'Bruker SMART APEX II'
_diffrn_measurement_method \w
_diffrn_radiation_monochromator graphite
_diffrn_radiation_source 'fine-focus sealed tube'
_diffrn_radiation_type MoK\a
_diffrn_radiation_wavelength 0.71073
_diffrn_reflns_av_R_equivalents 0.0362
_diffrn_reflns_av_sigmaI/netI 0.0547
_diffrn_reflns_limit_h_max 14
_diffrn_reflns_limit_h_min -14
_diffrn_reflns_limit_k_max 16
_diffrn_reflns_limit_k_min -16
_diffrn_reflns_limit_l_max 20
_diffrn_reflns_limit_l_min -20
_diffrn_reflns_number 19876
_diffrn_reflns_theta_full 26.50
_diffrn_reflns_theta_max 26.50
_diffrn_reflns_theta_min 2.12
_diffrn_standards_decay_% 0
_diffrn_standards_interval_time 0
_diffrn_standards_number 0
_exptl_absorpt_coefficient_mu 0.269
_exptl_absorpt_correction_T_max 0.9736
_exptl_absorpt_correction_T_min 0.9358
_exptl_absorpt_correction_type multi-scan
_exptl_absorpt_process_details 'SADABS (Bruker, 2004)'
_exptl_crystal_colour yellow
_exptl_crystal_density_diffrn 1.233
_exptl_crystal_density_method 'not measured'
_exptl_crystal_description block
_exptl_crystal_F_000 956
_exptl_crystal_size_max 0.25
_exptl_crystal_size_mid 0.25
_exptl_crystal_size_min 0.10
_refine_diff_density_max 0.540
_refine_diff_density_min -0.389
_refine_diff_density_rms 0.061
_refine_ls_extinction_method none
_refine_ls_goodness_of_fit_ref 1.064
_refine_ls_hydrogen_treatment constr
_refine_ls_matrix_type full
_refine_ls_number_parameters 571
_refine_ls_number_reflns 9838
_refine_ls_number_restraints 0
_refine_ls_restrained_S_all 1.064
_refine_ls_R_factor_all 0.0532
_refine_ls_R_factor_gt 0.0410
_refine_ls_shift/su_max 0.001
_refine_ls_shift/su_mean 0.000
_refine_ls_structure_factor_coef Fsqd
_refine_ls_weighting_details 'calc w=1/[\s^2^(Fo^2^)+(0.0445P)^2^+0.2412P] where P=(Fo^2^+2Fc^2^)/3'
_refine_ls_weighting_scheme calc
_refine_ls_wR_factor_gt 0.0941
_refine_ls_wR_factor_ref 0.0989
_reflns_number_gt 8121
_reflns_number_total 9838
_reflns_threshold_expression I>2\s(I)
_cod_data_source_file om4001555_si_002.cif
_cod_data_source_block 21
_cod_database_code 4080752

loop_
_symmetry_equiv_pos_as_xyz
'x, y, z'
'-x, -y, -z'

loop_
_atom_site_label
_atom_site_type_symbol
_atom_site_fract_x
_atom_site_fract_y
_atom_site_fract_z
_atom_site_U_iso_or_equiv
_atom_site_adp_type
_atom_site_occupancy
_atom_site_symmetry_multiplicity
_atom_site_calc_flag
_atom_site_refinement_flags
Zr1 Zr 0.383069(18) 0.165323(15) 0.308813(13) 0.02109(7) Uani 1 1 d .
O1 O 0.46703(12) 0.23899(11) 0.23102(9) 0.0214(3) Uani 1 1 d .
O2 O 0.36902(12) 0.01757(11) 0.30595(10) 0.0253(3) Uani 1 1 d .
N1 N 0.59007(14) 0.10815(12) 0.31435(10) 0.0187(4) Uani 1 1 d .
H1 H 0.6052 0.1083 0.2679 0.022 Uiso 1 1 d R
C1 C 0.62135(18) 0.00661(15) 0.33826(13) 0.0212(5) Uani 1 1 d .
C2 C 0.61271(18) 0.01216(17) 0.43127(13) 0.0237(5) Uani 1 1 d .
H2 H 0.5920 -0.0489 0.4532 0.028 Uiso 1 1 calc R
C3 C 0.63306(18) 0.09920(17) 0.48332(13) 0.0240(5) Uani 1 1 d .
H3 H 0.6293 0.0990 0.5416 0.029 Uiso 1 1 calc R
C4 C 0.66105(18) 0.19489(16) 0.45216(13) 0.0214(5) Uani 1 1 d .
C5 C 0.70188(19) 0.28323(17) 0.50591(14) 0.0265(5) Uani 1 1 d .
H5 H 0.7118 0.2812 0.5641 0.032 Uiso 1 1 calc R
C6 C 0.7282(2) 0.37397(17) 0.47520(14) 0.0277(5) Uani 1 1 d .
H6 H 0.7557 0.4341 0.5121 0.033 Uiso 1 1 calc R
C7 C 0.71405(18) 0.37628(16) 0.39057(13) 0.0235(5) Uani 1 1 d .
H7 H 0.7332 0.4386 0.3700 0.028 Uiso 1 1 calc R
C8 C 0.67235(17) 0.28957(15) 0.33398(13) 0.0195(4) Uani 1 1 d .
C9 C 0.64473(17) 0.19856(15) 0.36632(13) 0.0190(4) Uani 1 1 d .
C11 C 0.56505(18) 0.26286(15) 0.19275(13) 0.0194(4) Uani 1 1 d .
C12 C 0.66600(18) 0.29627(15) 0.24389(13) 0.0188(4) Uani 1 1 d .
C13 C 0.76331(18) 0.33756(16) 0.20820(14) 0.0232(5) Uani 1 1 d .
H13 H 0.8305 0.3633 0.2430 0.028 Uiso 1 1 calc R
C14 C 0.76368(19) 0.34164(16) 0.12380(14) 0.0241(5) Uani 1 1 d .
C15 C 0.66614(19) 0.29646(16) 0.07402(14) 0.0250(5) Uani 1 1 d .
H15 H 0.6684 0.2932 0.0153 0.030 Uiso 1 1 calc R
C16 C 0.56606(18) 0.25602(15) 0.10544(13) 0.0211(5) Uani 1 1 d .
C17 C 0.4617(2) 0.20716(17) 0.04745(13) 0.0258(5) Uani 1 1 d .
C18 C 0.4922(2) 0.1909(2) -0.04427(14) 0.0371(6) Uani 1 1 d .
H18A H 0.5599 0.1491 -0.0506 0.056 Uiso 1 1 calc R
H18B H 0.5107 0.2576 -0.0619 0.056 Uiso 1 1 calc R
H18C H 0.4255 0.1557 -0.0788 0.056 Uiso 1 1 calc R
C19 C 0.3600(2) 0.27848(19) 0.05580(16) 0.0364(6) Uani 1 1 d .
H19A H 0.3843 0.3447 0.0392 0.055 Uiso 1 1 calc R
H19B H 0.3382 0.2892 0.1138 0.055 Uiso 1 1 calc R
H19C H 0.2928 0.2470 0.0197 0.055 Uiso 1 1 calc R
C20 C 0.4246(2) 0.10042(17) 0.06899(15) 0.0306(5) Uani 1 1 d .
H20A H 0.4934 0.0600 0.0719 0.046 Uiso 1 1 calc R
H20B H 0.3678 0.0650 0.0258 0.046 Uiso 1 1 calc R
H20C H 0.3891 0.1084 0.1230 0.046 Uiso 1 1 calc R
C21 C 0.41512(18) -0.07504(16) 0.28653(13) 0.0214(5) Uani 1 1 d .
C22 C 0.53630(19) -0.08342(15) 0.29688(13) 0.0215(5) Uani 1 1 d .
C23 C 0.57808(19) -0.18167(16) 0.28314(14) 0.0254(5) Uani 1 1 d .
H23 H 0.6594 -0.1887 0.2918 0.031 Uiso 1 1 calc R
C24 C 0.5054(2) -0.26927(16) 0.25731(14) 0.0265(5) Uani 1 1 d .
C25 C 0.3870(2) -0.25635(16) 0.24523(14) 0.0257(5) Uani 1 1 d .
H25 H 0.3365 -0.3157 0.2270 0.031 Uiso 1 1 calc R
C26 C 0.33800(19) -0.16225(16) 0.25816(14) 0.0235(5) Uani 1 1 d .
C27 C 0.20712(19) -0.15299(17) 0.23984(15) 0.0280(5) Uani 1 1 d .
C28 C 0.1409(2) -0.25903(18) 0.21475(18) 0.0390(6) Uani 1 1 d .
H28A H 0.1735 -0.2952 0.1650 0.059 Uiso 1 1 calc R
H28B H 0.0580 -0.2498 0.2028 0.059 Uiso 1 1 calc R
H28C H 0.1492 -0.2994 0.2606 0.059 Uiso 1 1 calc R
C29 C 0.1912(2) -0.09285(18) 0.16618(16) 0.0338(6) Uani 1 1 d .
H29A H 0.2318 -0.0247 0.1803 0.051 Uiso 1 1 calc R
H29B H 0.1079 -0.0855 0.1544 0.051 Uiso 1 1 calc R
H29C H 0.2239 -0.1300 0.1169 0.051 Uiso 1 1 calc R
C30 C 0.1476(2) -0.10033(18) 0.31610(16) 0.0331(6) Uani 1 1 d .
H30A H 0.1802 -0.0294 0.3308 0.050 Uiso 1 1 calc R
H30B H 0.1613 -0.1377 0.3633 0.050 Uiso 1 1 calc R
H30C H 0.0635 -0.1005 0.3027 0.050 Uiso 1 1 calc R
C31 C 0.8660(2) 0.39188(19) 0.08348(15) 0.0326(6) Uani 1 1 d .
C32 C 0.9327(3) 0.3096(2) 0.0345(2) 0.0557(8) Uani 1 1 d .
H32A H 0.9690 0.2680 0.0729 0.083 Uiso 1 1 calc R
H32B H 0.9933 0.3420 0.0050 0.083 Uiso 1 1 calc R
H32C H 0.8787 0.2655 -0.0058 0.083 Uiso 1 1 calc R
C33 C 0.8173(3) 0.4640(2) 0.02541(19) 0.0545(8) Uani 1 1 d .
H33A H 0.8822 0.5014 0.0037 0.082 Uiso 1 1 calc R
H33B H 0.7687 0.5129 0.0567 0.082 Uiso 1 1 calc R
H33C H 0.7700 0.4234 -0.0211 0.082 Uiso 1 1 calc R
C34 C 0.9494(2) 0.4574(2) 0.14873(17) 0.0493(8) Uani 1 1 d .
H34A H 0.9867 0.4132 0.1844 0.074 Uiso 1 1 calc R
H34B H 0.9058 0.5079 0.1828 0.074 Uiso 1 1 calc R
H34C H 1.0094 0.4932 0.1208 0.074 Uiso 1 1 calc R
C41 C 0.5504(2) -0.37784(17) 0.24724(17) 0.0347(6) Uani 1 1 d .
C42 C 0.4953(3) -0.4448(2) 0.16804(19) 0.0547(8) Uani 1 1 d .
H42A H 0.5255 -0.5133 0.1634 0.082 Uiso 1 1 calc R
H42B H 0.5149 -0.4131 0.1191 0.082 Uiso 1 1 calc R
H42C H 0.4102 -0.4506 0.1711 0.082 Uiso 1 1 calc R
C43 C 0.6830(2) -0.37606(19) 0.2432(2) 0.0503(8) Uani 1 1 d .
H43A H 0.7200 -0.3401 0.2959 0.075 Uiso 1 1 calc R
H43B H 0.7067 -0.3403 0.1973 0.075 Uiso 1 1 calc R
H43C H 0.7075 -0.4466 0.2339 0.075 Uiso 1 1 calc R
C44 C 0.5163(2) -0.42837(19) 0.32266(18) 0.0431(7) Uani 1 1 d .
H44A H 0.5542 -0.3889 0.3737 0.065 Uiso 1 1 calc R
H44B H 0.5416 -0.4987 0.3162 0.065 Uiso 1 1 calc R
H44C H 0.4314 -0.4298 0.3263 0.065 Uiso 1 1 calc R
C51 C 0.75352(18) -0.00889(17) 0.32201(14) 0.0257(5) Uani 1 1 d .
H51A H 0.8002 0.0514 0.3528 0.031 Uiso 1 1 calc R
H51B H 0.7760 -0.0695 0.3471 0.031 Uiso 1 1 calc R
C52 C 0.79014(18) -0.02335(17) 0.23297(15) 0.0263(5) Uani 1 1 d .
C53 C 0.7976(2) 0.0582(2) 0.18694(18) 0.0418(7) Uani 1 1 d .
H53 H 0.7784 0.1246 0.2115 0.050 Uiso 1 1 calc R
C54 C 0.8326(2) 0.0436(2) 0.10572(19) 0.0501(8) Uani 1 1 d .
H54 H 0.8352 0.0996 0.0749 0.060 Uiso 1 1 calc R
C55 C 0.8634(2) -0.0504(2) 0.06970(17) 0.0452(7) Uani 1 1 d .
H55 H 0.8868 -0.0599 0.0140 0.054 Uiso 1 1 calc R
C56 C 0.8602(2) -0.1312(2) 0.11447(17) 0.0400(7) Uani 1 1 d .
H56 H 0.8829 -0.1965 0.0901 0.048 Uiso 1 1 calc R
C57 C 0.82386(19) -0.11748(18) 0.19501(15) 0.0311(5) Uani 1 1 d .
H57 H 0.8219 -0.1740 0.2252 0.037 Uiso 1 1 calc R
C61 C 0.2036(2) 0.18199(18) 0.24920(17) 0.0358(6) Uani 1 1 d .
H61A H 0.2073 0.1762 0.1880 0.043 Uiso 1 1 calc R
H61B H 0.1480 0.1269 0.2616 0.043 Uiso 1 1 calc R
C62 C 0.1638(2) 0.28420(19) 0.28341(15) 0.0326(6) Uani 1 1 d .
C63 C 0.0658(2) 0.2946(2) 0.33060(17) 0.0435(7) Uani 1 1 d .
H63 H 0.0216 0.2347 0.3398 0.052 Uiso 1 1 calc R
C64 C 0.0311(2) 0.3901(3) 0.36435(18) 0.0540(8) Uani 1 1 d .
H64 H -0.0358 0.3947 0.3964 0.065 Uiso 1 1 calc R
C65 C 0.0936(2) 0.4792(2) 0.35155(19) 0.0543(8) Uani 1 1 d .
H65 H 0.0692 0.5447 0.3737 0.065 Uiso 1 1 calc R
C66 C 0.1902(2) 0.4707(2) 0.30677(19) 0.0473(7) Uani 1 1 d .
H66 H 0.2342 0.5311 0.2982 0.057 Uiso 1 1 calc R
C67 C 0.2256(2) 0.37508(18) 0.27328(16) 0.0350(6) Uani 1 1 d .
H67 H 0.2938 0.3716 0.2426 0.042 Uiso 1 1 calc R
C71 C 0.38612(19) 0.23440(17) 0.44397(14) 0.0270(5) Uani 1 1 d .
H71A H 0.4341 0.1924 0.4765 0.032 Uiso 1 1 calc R
H71B H 0.4261 0.3038 0.4502 0.032 Uiso 1 1 calc R
C72 C 0.27124(19) 0.24379(17) 0.48195(13) 0.0254(5) Uani 1 1 d .
C73 C 0.1959(2) 0.15696(18) 0.48521(15) 0.0321(5) Uani 1 1 d .
H73 H 0.2182 0.0909 0.4626 0.039 Uiso 1 1 calc R
C74 C 0.0894(2) 0.1667(2) 0.52108(18) 0.0452(7) Uani 1 1 d .
H74 H 0.0399 0.1071 0.5232 0.054 Uiso 1 1 calc R
C75 C 0.0544(2) 0.2618(2) 0.5537(2) 0.0513(8) Uani 1 1 d .
H75 H -0.0188 0.2683 0.5780 0.062 Uiso 1 1 calc R
C76 C 0.1274(2) 0.3471(2) 0.55044(19) 0.0480(7) Uani 1 1 d .
H76 H 0.1045 0.4131 0.5730 0.058 Uiso 1 1 calc R
C77 C 0.2334(2) 0.33832(19) 0.51480(16) 0.0348(6) Uani 1 1 d .
H77 H 0.2818 0.3986 0.5127 0.042 Uiso 1 1 calc R

loop_
_atom_site_aniso_label
_atom_site_aniso_U_11
_atom_site_aniso_U_22
_atom_site_aniso_U_33
_atom_site_aniso_U_23
_atom_site_aniso_U_13
_atom_site_aniso_U_12
Zr1 0.02147(12) 0.01887(11) 0.02334(13) 0.00303(8) 0.00709(8) -0.00012(8)
O1 0.0200(8) 0.0258(8) 0.0190(8) 0.0064(6) 0.0023(6) -0.0006(6)
O2 0.0201(8) 0.0195(8) 0.0359(9) 0.0022(7) 0.0041(7) -0.0006(6)
N1 0.0222(9) 0.0202(9) 0.0139(9) 0.0041(7) 0.0001(7) -0.0008(7)
C1 0.0228(11) 0.0199(10) 0.0214(11) 0.0048(9) 0.0011(9) 0.0016(8)
C2 0.0231(11) 0.0271(12) 0.0234(12) 0.0126(9) 0.0015(9) -0.0006(9)
C3 0.0245(12) 0.0338(12) 0.0152(11) 0.0093(9) 0.0014(9) 0.0004(9)
C4 0.0196(11) 0.0266(11) 0.0183(11) 0.0044(9) 0.0029(9) 0.0012(9)
C5 0.0292(12) 0.0333(13) 0.0161(11) 0.0019(9) -0.0003(9) 0.0009(10)
C6 0.0320(13) 0.0248(12) 0.0235(12) -0.0032(10) -0.0029(10) -0.0020(10)
C7 0.0251(12) 0.0227(11) 0.0221(12) 0.0028(9) 0.0021(9) -0.0028(9)
C8 0.0160(10) 0.0234(11) 0.0192(11) 0.0032(9) 0.0021(8) 0.0007(8)
C9 0.0160(10) 0.0231(11) 0.0176(11) 0.0018(9) 0.0023(8) 0.0016(8)
C11 0.0210(11) 0.0161(10) 0.0220(11) 0.0051(8) 0.0034(9) 0.0016(8)
C12 0.0226(11) 0.0157(10) 0.0183(11) 0.0028(8) 0.0032(9) 0.0010(8)
C13 0.0220(11) 0.0210(11) 0.0261(12) 0.0031(9) 0.0019(9) -0.0023(9)
C14 0.0249(12) 0.0238(11) 0.0241(12) 0.0047(9) 0.0080(9) -0.0031(9)
C15 0.0311(12) 0.0265(12) 0.0180(11) 0.0057(9) 0.0045(9) -0.0005(9)
C16 0.0247(11) 0.0201(10) 0.0184(11) 0.0037(9) 0.0001(9) 0.0000(9)
C17 0.0302(12) 0.0280(12) 0.0177(11) 0.0010(9) -0.0019(9) -0.0017(9)
C18 0.0453(15) 0.0450(15) 0.0190(12) 0.0033(11) -0.0019(11) -0.0085(12)
C19 0.0340(14) 0.0384(14) 0.0343(14) 0.0014(11) -0.0106(11) 0.0030(11)
C20 0.0335(13) 0.0280(12) 0.0279(13) -0.0004(10) 0.0009(10) -0.0075(10)
C21 0.0250(11) 0.0209(11) 0.0191(11) 0.0047(9) 0.0040(9) 0.0027(9)
C22 0.0263(11) 0.0195(10) 0.0197(11) 0.0059(9) 0.0045(9) -0.0006(9)
C23 0.0237(12) 0.0257(11) 0.0278(13) 0.0063(10) 0.0029(9) 0.0024(9)
C24 0.0329(13) 0.0216(11) 0.0256(12) 0.0049(9) 0.0041(10) 0.0022(9)
C25 0.0315(12) 0.0203(11) 0.0245(12) 0.0035(9) 0.0012(10) -0.0048(9)
C26 0.0253(12) 0.0232(11) 0.0226(12) 0.0063(9) 0.0020(9) -0.0021(9)
C27 0.0247(12) 0.0229(11) 0.0357(14) 0.0056(10) -0.0019(10) -0.0047(9)
C28 0.0301(14) 0.0289(13) 0.0558(18) 0.0044(12) -0.0051(12) -0.0067(10)
C29 0.0292(13) 0.0326(13) 0.0393(15) 0.0083(11) -0.0058(11) -0.0007(10)
C30 0.0247(12) 0.0342(13) 0.0408(15) 0.0075(11) 0.0053(11) -0.0024(10)
C31 0.0348(14) 0.0374(14) 0.0249(13) 0.0046(11) 0.0110(10) -0.0104(11)
C32 0.0493(18) 0.0526(18) 0.062(2) -0.0047(15) 0.0321(16) -0.0113(14)
C33 0.0550(19) 0.0609(19) 0.0524(19) 0.0287(16) 0.0147(15) -0.0168(15)
C34 0.0475(17) 0.0564(18) 0.0401(16) 0.0005(14) 0.0170(13) -0.0274(14)
C41 0.0364(14) 0.0221(12) 0.0465(16) 0.0069(11) 0.0060(12) 0.0027(10)
C42 0.077(2) 0.0258(14) 0.060(2) -0.0029(13) 0.0009(17) 0.0164(14)
C43 0.0446(17) 0.0247(13) 0.085(2) 0.0114(14) 0.0221(16) 0.0117(12)
C44 0.0380(15) 0.0343(14) 0.0612(19) 0.0209(13) 0.0012(13) 0.0041(11)
C51 0.0229(11) 0.0245(11) 0.0288(13) 0.0025(10) -0.0006(10) 0.0001(9)
C52 0.0159(11) 0.0316(12) 0.0311(13) 0.0041(10) 0.0018(9) 0.0011(9)
C53 0.0412(15) 0.0383(15) 0.0520(18) 0.0157(13) 0.0243(13) 0.0137(12)
C54 0.0458(17) 0.0609(19) 0.0528(19) 0.0290(16) 0.0208(14) 0.0128(14)
C55 0.0316(14) 0.073(2) 0.0320(15) 0.0055(14) 0.0078(12) 0.0091(14)
C56 0.0247(13) 0.0469(16) 0.0435(16) -0.0094(13) 0.0033(11) -0.0007(11)
C57 0.0226(12) 0.0326(13) 0.0371(14) 0.0014(11) 0.0049(10) 0.0001(10)
C61 0.0318(13) 0.0266(12) 0.0493(16) 0.0062(11) 0.0097(12) -0.0049(10)
C62 0.0258(12) 0.0426(14) 0.0303(14) 0.0093(11) -0.0018(10) 0.0042(10)
C63 0.0279(14) 0.0638(19) 0.0409(16) 0.0163(14) -0.0022(12) 0.0022(13)
C64 0.0273(14) 0.094(3) 0.0400(17) -0.0008(17) 0.0054(12) 0.0191(16)
C65 0.0332(15) 0.062(2) 0.059(2) -0.0199(16) -0.0068(14) 0.0102(14)
C66 0.0328(15) 0.0384(15) 0.065(2) -0.0086(14) -0.0069(14) 0.0040(12)
C67 0.0326(13) 0.0324(13) 0.0389(15) 0.0010(11) 0.0014(11) 0.0046(11)
C71 0.0260(12) 0.0291(12) 0.0276(13) 0.0067(10) 0.0064(10) 0.0045(9)
C72 0.0269(12) 0.0306(12) 0.0188(11) 0.0040(9) 0.0015(9) 0.0042(9)
C73 0.0350(14) 0.0300(13) 0.0334(14) 0.0104(11) 0.0033(11) 0.0042(10)
C74 0.0334(15) 0.0480(17) 0.0585(19) 0.0238(14) 0.0073(13) -0.0048(12)
C75 0.0337(15) 0.0601(19) 0.064(2) 0.0130(16) 0.0225(14) 0.0104(14)
C76 0.0371(15) 0.0460(16) 0.061(2) -0.0015(14) 0.0147(14) 0.0122(13)
C77 0.0330(14) 0.0338(13) 0.0362(14) 0.0001(11) 0.0037(11) 0.0028(11)

loop_
_atom_type_symbol
_atom_type_description
_atom_type_scat_dispersion_real
_atom_type_scat_dispersion_imag
_atom_type_scat_source
C C 0.0033 0.0016 'International Tables Vol C Tables 4.2.6.8 and 6.1.1.4'
H H 0.0000 0.0000 'International Tables Vol C Tables 4.2.6.8 and 6.1.1.4'
N N 0.0061 0.0033 'International Tables Vol C Tables 4.2.6.8 and 6.1.1.4'
O O 0.0106 0.0060 'International Tables Vol C Tables 4.2.6.8 and 6.1.1.4'
Zr Zr -2.9673 0.5597 'International Tables Vol C Tables 4.2.6.8 and 6.1.1.4'

loop_
_geom_angle_atom_site_label_1
_geom_angle_atom_site_label_2
_geom_angle_atom_site_label_3
_geom_angle
O2 Zr1 O1 125.98(6)
O2 Zr1 C71 106.32(7)
O1 Zr1 C71 119.22(7)
O2 Zr1 C61 97.28(7)
O1 Zr1 C61 94.63(8)
C71 Zr1 C61 108.33(9)
O2 Zr1 N1 73.95(6)
O1 Zr1 N1 74.18(6)
C71 Zr1 N1 95.65(7)
C61 Zr1 N1 155.98(8)
O2 Zr1 H1 77.6
O1 Zr1 H1 61.3
C71 Zr1 H1 109.9
C61 Zr1 H1 141.3
N1 Zr1 H1 16.0
C11 O1 Zr1 151.88(13)
C21 O2 Zr1 148.83(13)
C9 N1 C1 115.87(16)
C9 N1 Zr1 97.99(11)
C1 N1 Zr1 123.46(12)
C9 N1 H1 110.1
C1 N1 H1 107.7
Zr1 N1 H1 100.4
N1 C1 C2 108.16(16)
N1 C1 C22 112.67(17)
C2 C1 C22 106.67(17)
N1 C1 C51 108.97(16)
C2 C1 C51 105.65(17)
C22 C1 C51 114.29(17)
C3 C2 C1 122.3(2)
C3 C2 H2 118.9
C1 C2 H2 118.9
C2 C3 C4 120.6(2)
C2 C3 H3 119.7
C4 C3 H3 119.7
C5 C4 C9 119.6(2)
C5 C4 C3 121.2(2)
C9 C4 C3 119.19(19)
C6 C5 C4 120.5(2)
C6 C5 H5 119.7
C4 C5 H5 119.7
C7 C6 C5 119.5(2)
C7 C6 H6 120.3
C5 C6 H6 120.3
C6 C7 C8 122.2(2)
C6 C7 H7 118.9
C8 C7 H7 118.9
C7 C8 C9 117.60(19)
C7 C8 C12 119.05(19)
C9 C8 C12 123.25(18)
C8 C9 C4 120.64(19)
C8 C9 N1 121.73(18)
C4 C9 N1 117.45(18)
O1 C11 C12 117.22(18)
O1 C11 C16 121.88(18)
C12 C11 C16 120.90(19)
C11 C12 C13 118.85(19)
C11 C12 C8 121.85(18)
C13 C12 C8 119.30(19)
C14 C13 C12 121.6(2)
C14 C13 H13 119.2
C12 C13 H13 119.2
C13 C14 C15 117.30(19)
C13 C14 C31 122.9(2)
C15 C14 C31 119.8(2)
C16 C15 C14 123.9(2)
C16 C15 H15 118.1
C14 C15 H15 118.1
C15 C16 C11 116.68(19)
C15 C16 C17 121.42(19)
C11 C16 C17 121.89(19)
C18 C17 C16 111.81(19)
C18 C17 C19 107.96(19)
C16 C17 C19 109.28(17)
C18 C17 C20 106.65(18)
C16 C17 C20 110.23(18)
C19 C17 C20 110.87(19)
C17 C18 H18A 109.5
C17 C18 H18B 109.5
H18A C18 H18B 109.5
C17 C18 H18C 109.5
H18A C18 H18C 109.5
H18B C18 H18C 109.5
C17 C19 H19A 109.5
C17 C19 H19B 109.5
H19A C19 H19B 109.5
C17 C19 H19C 109.5
H19A C19 H19C 109.5
H19B C19 H19C 109.5
C17 C20 H20A 109.5
C17 C20 H20B 109.5
H20A C20 H20B 109.5
C17 C20 H20C 109.5
H20A C20 H20C 109.5
H20B C20 H20C 109.5
O2 C21 C22 120.13(18)
O2 C21 C26 118.44(19)
C22 C21 C26 121.41(19)
C23 C22 C21 117.80(19)
C23 C22 C1 118.20(19)
C21 C22 C1 122.94(18)
C24 C23 C22 122.6(2)
C24 C23 H23 118.7
C22 C23 H23 118.7
C23 C24 C25 117.3(2)
C23 C24 C41 122.5(2)
C25 C24 C41 120.1(2)
C26 C25 C24 124.0(2)
C26 C25 H25 118.0
C24 C25 H25 118.0
C25 C26 C21 116.8(2)
C25 C26 C27 121.25(19)
C21 C26 C27 121.89(19)
C26 C27 C29 108.73(18)
C26 C27 C30 112.38(19)
C29 C27 C30 110.29(19)
C26 C27 C28 111.98(19)
C29 C27 C28 107.4(2)
C30 C27 C28 105.96(19)
C27 C28 H28A 109.5
C27 C28 H28B 109.5
H28A C28 H28B 109.5
C27 C28 H28C 109.5
H28A C28 H28C 109.5
H28B C28 H28C 109.5
C27 C29 H29A 109.5
C27 C29 H29B 109.5
H29A C29 H29B 109.5
C27 C29 H29C 109.5
H29A C29 H29C 109.5
H29B C29 H29C 109.5
C27 C30 H30A 109.5
C27 C30 H30B 109.5
H30A C30 H30B 109.5
C27 C30 H30C 109.5
H30A C30 H30C 109.5
H30B C30 H30C 109.5
C32 C31 C34 109.2(2)
C32 C31 C14 109.8(2)
C34 C31 C14 111.54(19)
C32 C31 C33 110.3(2)
C34 C31 C33 107.1(2)
C14 C31 C33 108.9(2)
C31 C32 H32A 109.5
C31 C32 H32B 109.5
H32A C32 H32B 109.5
C31 C32 H32C 109.5
H32A C32 H32C 109.5
H32B C32 H32C 109.5
C31 C33 H33A 109.5
C31 C33 H33B 109.5
H33A C33 H33B 109.5
C31 C33 H33C 109.5
H33A C33 H33C 109.5
H33B C33 H33C 109.5
C31 C34 H34A 109.5
C31 C34 H34B 109.5
H34A C34 H34B 109.5
C31 C34 H34C 109.5
H34A C34 H34C 109.5
H34B C34 H34C 109.5
C43 C41 C44 108.4(2)
C43 C41 C42 108.2(2)
C44 C41 C42 108.2(2)
C43 C41 C24 112.19(19)
C44 C41 C24 108.3(2)
C42 C41 C24 111.4(2)
C41 C42 H42A 109.5
C41 C42 H42B 109.5
H42A C42 H42B 109.5
C41 C42 H42C 109.5
H42A C42 H42C 109.5
H42B C42 H42C 109.5
C41 C43 H43A 109.5
C41 C43 H43B 109.5
H43A C43 H43B 109.5
C41 C43 H43C 109.5
H43A C43 H43C 109.5
H43B C43 H43C 109.5
C41 C44 H44A 109.5
C41 C44 H44B 109.5
H44A C44 H44B 109.5
C41 C44 H44C 109.5
H44A C44 H44C 109.5
H44B C44 H44C 109.5
C52 C51 C1 118.75(18)
C52 C51 H51A 107.6
C1 C51 H51A 107.6
C52 C51 H51B 107.6
C1 C51 H51B 107.6
H51A C51 H51B 107.1
C57 C52 C53 117.0(2)
C57 C52 C51 121.2(2)
C53 C52 C51 121.8(2)
C54 C53 C52 120.9(2)
C54 C53 H53 119.6
C52 C53 H53 119.6
C55 C54 C53 120.7(3)
C55 C54 H54 119.7
C53 C54 H54 119.7
C54 C55 C56 119.6(3)
C54 C55 H55 120.2
C56 C55 H55 120.2
C55 C56 C57 120.0(2)
C55 C56 H56 120.0
C57 C56 H56 120.0
C56 C57 C52 121.9(2)
C56 C57 H57 119.1
C52 C57 H57 119.1
C62 C61 Zr1 108.45(16)
C62 C61 H61A 110.0
Zr1 C61 H61A 110.0
C62 C61 H61B 110.0
Zr1 C61 H61B 110.0
H61A C61 H61B 108.4
C67 C62 C63 116.2(2)
C67 C62 C61 121.7(2)
C63 C62 C61 122.1(2)
C64 C63 C62 121.8(3)
C64 C63 H63 119.1
C62 C63 H63 119.1
C63 C64 C65 120.5(3)
C63 C64 H64 119.8
C65 C64 H64 119.8
C66 C65 C64 118.7(3)
C66 C65 H65 120.6
C64 C65 H65 120.6
C65 C66 C67 121.0(3)
C65 C66 H66 119.5
C67 C66 H66 119.5
C66 C67 C62 121.9(2)
C66 C67 H67 119.0
C62 C67 H67 119.0
C72 C71 Zr1 116.85(15)
C72 C71 H71A 108.1
Zr1 C71 H71A 108.1
C72 C71 H71B 108.1
Zr1 C71 H71B 108.1
H71A C71 H71B 107.3
C77 C72 C73 117.1(2)
C77 C72 C71 121.6(2)
C73 C72 C71 121.3(2)
C74 C73 C72 120.7(2)
C74 C73 H73 119.6
C72 C73 H73 119.6
C75 C74 C73 120.8(2)
C75 C74 H74 119.6
C73 C74 H74 119.6
C76 C75 C74 118.8(3)
C76 C75 H75 120.6
C74 C75 H75 120.6
C75 C76 C77 120.9(3)
C75 C76 H76 119.6
C77 C76 H76 119.6
C76 C77 C72 121.7(2)
C76 C77 H77 119.2
C72 C77 H77 119.2

loop_
_geom_bond_atom_site_label_1
_geom_bond_atom_site_label_2
_geom_bond_distance
Zr1 O2 1.9400(14)
Zr1 O1 1.9611(14)
Zr1 C71 2.250(2)
Zr1 C61 2.269(3)
Zr1 N1 2.5359(17)
Zr1 H1 2.7852
O1 C11 1.357(2)
O2 C21 1.360(2)
N1 C9 1.449(2)
N1 C1 1.505(3)
N1 H1 0.7827
C1 C2 1.511(3)
C1 C22 1.546(3)
C1 C51 1.574(3)
C2 C3 1.325(3)
C2 H2 0.9500
C3 C4 1.452(3)
C3 H3 0.9500
C4 C5 1.394(3)
C4 C9 1.406(3)
C5 C6 1.386(3)
C5 H5 0.9500
C6 C7 1.381(3)
C6 H6 0.9500
C7 C8 1.404(3)
C7 H7 0.9500
C8 C9 1.405(3)
C8 C12 1.477(3)
C11 C12 1.403(3)
C11 C16 1.409(3)
C12 C13 1.404(3)
C13 C14 1.380(3)
C13 H13 0.9500
C14 C15 1.400(3)
C14 C31 1.539(3)
C15 C16 1.392(3)
C15 H15 0.9500
C16 C17 1.538(3)
C17 C18 1.535(3)
C17 C19 1.539(3)
C17 C20 1.542(3)
C18 H18A 0.9800
C18 H18B 0.9800
C18 H18C 0.9800
C19 H19A 0.9800
C19 H19B 0.9800
C19 H19C 0.9800
C20 H20A 0.9800
C20 H20B 0.9800
C20 H20C 0.9800
C21 C22 1.406(3)
C21 C26 1.418(3)
C22 C23 1.399(3)
C23 C24 1.387(3)
C23 H23 0.9500
C24 C25 1.388(3)
C24 C41 1.539(3)
C25 C26 1.384(3)
C25 H25 0.9500
C26 C27 1.533(3)
C27 C29 1.537(3)
C27 C30 1.541(3)
C27 C28 1.544(3)
C28 H28A 0.9800
C28 H28B 0.9800
C28 H28C 0.9800
C29 H29A 0.9800
C29 H29B 0.9800
C29 H29C 0.9800
C30 H30A 0.9800
C30 H30B 0.9800
C30 H30C 0.9800
C31 C32 1.517(4)
C31 C34 1.526(3)
C31 C33 1.541(4)
C32 H32A 0.9800
C32 H32B 0.9800
C32 H32C 0.9800
C33 H33A 0.9800
C33 H33B 0.9800
C33 H33C 0.9800
C34 H34A 0.9800
C34 H34B 0.9800
C34 H34C 0.9800
C41 C43 1.527(3)
C41 C44 1.535(4)
C41 C42 1.537(4)
C42 H42A 0.9800
C42 H42B 0.9800
C42 H42C 0.9800
C43 H43A 0.9800
C43 H43B 0.9800
C43 H43C 0.9800
C44 H44A 0.9800
C44 H44B 0.9800
C44 H44C 0.9800
C51 C52 1.515(3)
C51 H51A 0.9900
C51 H51B 0.9900
C52 C57 1.388(3)
C52 C53 1.398(3)
C53 C54 1.389(4)
C53 H53 0.9500
C54 C55 1.365(4)
C54 H54 0.9500
C55 C56 1.375(4)
C55 H55 0.9500
C56 C57 1.383(3)
C56 H56 0.9500
C57 H57 0.9500
C61 C62 1.487(3)
C61 H61A 0.9900
C61 H61B 0.9900
C62 C67 1.393(3)
C62 C63 1.396(3)
C63 C64 1.387(4)
C63 H63 0.9500
C64 C65 1.389(4)
C64 H64 0.9500
C65 C66 1.358(4)
C65 H65 0.9500
C66 C67 1.391(3)
C66 H66 0.9500
C67 H67 0.9500
C71 C72 1.489(3)
C71 H71A 0.9900
C71 H71B 0.9900
C72 C77 1.385(3)
C72 C73 1.405(3)
C73 C74 1.386(3)
C73 H73 0.9500
C74 C75 1.379(4)
C74 H74 0.9500
C75 C76 1.374(4)
C75 H75 0.9500
C76 C77 1.378(3)
C76 H76 0.9500
C77 H77 0.9500
